data_7047888
loop_
_publ_author_name
'Wo\'zny, Mateusz'
'Wi\;eckowska, Agnieszka'
'Trzybi\'nski, Damian'
'Sutu\/la, Szymon'
'Domaga\/la, S\/lawomir'
'Wo\'zniak, Krzysztof'

_publ_section_title
;
 [3]rotaxanes composed of two dibenzo-24-crown-8 ether wheels and an
 azamacrocyclic complex.
;
_journal_issue 44
_journal_name_full 'Dalton transactions (Cambridge, England : 2003)'
_journal_page_first 15845
_journal_page_last 15856
_journal_paper_doi 10.1039/c8dt03225d
_journal_volume 47
_journal_year 2018
_chemical_formula_moiety '2(C24 H32 O8), C34 H40 N12 Ni O12, 2(C2 H3 N), 2(Cl)'
_chemical_formula_sum 'C86 H110 Cl2 N14 Ni O28'
_chemical_formula_weight 1917.48
_space_group_crystal_system monoclinic
_space_group_IT_number 14
_space_group_name_Hall '-P 2yn'
_space_group_name_H-M_alt 'P 1 21/n 1'
_symmetry_space_group_name_Hall '-P 2yn'
_symmetry_space_group_name_H-M 'P 1 21/n 1'
_atom_sites_solution_hydrogens mixed
_atom_sites_solution_primary direct
_audit_creation_date 2018-05-11
_audit_creation_method
;
Olex2 1.2
(compiled 2015.01.26 svn.r3150 for OlexSys, GUI svn.r4998)
;
_audit_update_record
;
2018-07-16 deposited with the CCDC.
2018-10-09 downloaded from the CCDC.
;
_cell_angle_alpha 90
_cell_angle_beta 110.074(2)
_cell_angle_gamma 90
_cell_formula_units_Z 2
_cell_length_a 12.7551(3)
_cell_length_b 22.9462(4)
_cell_length_c 16.8432(4)
_cell_measurement_reflns_used 18811
_cell_measurement_temperature 100(2)
_cell_measurement_theta_max 31.6810
_cell_measurement_theta_min 1.9490
_cell_volume 4630.21(18)
_computing_cell_refinement 'CrysAlisPro 1.171.38.43d (Rigaku OD, 2015)'
_computing_data_collection 'CrysAlisPro 1.171.38.43d (Rigaku OD, 2015)'
_computing_data_reduction 'CrysAlisPro 1.171.38.43d (Rigaku OD, 2015)'
_computing_molecular_graphics 'Olex2 (Dolomanov et al., 2009)'
_computing_publication_material 'Olex2 (Dolomanov et al., 2009)'
_computing_structure_refinement 'ShelXL (Sheldrick, 2008)'
_computing_structure_solution 'ShelXT (Sheldrick, 2015)'
_diffrn_ambient_temperature 100(2)
_diffrn_detector_area_resol_mean 5.2195
_diffrn_measured_fraction_theta_full 0.999
_diffrn_measured_fraction_theta_max 0.999
_diffrn_measurement_device_type 'SuperNova, Dual, Cu at zero, Atlas'
_diffrn_measurement_method '\w scans'
_diffrn_radiation_type MoK\a
_diffrn_radiation_wavelength 0.71073
_diffrn_reflns_av_R_equivalents 0.0295
_diffrn_reflns_av_unetI/netI 0.0266
_diffrn_reflns_Laue_measured_fraction_full 0.999
_diffrn_reflns_Laue_measured_fraction_max 0.999
_diffrn_reflns_limit_h_max 15
_diffrn_reflns_limit_h_min -14
_diffrn_reflns_limit_k_max 24
_diffrn_reflns_limit_k_min -27
_diffrn_reflns_limit_l_max 20
_diffrn_reflns_limit_l_min -15
_diffrn_reflns_number 33438
_diffrn_reflns_point_group_measured_fraction_full 0.999
_diffrn_reflns_point_group_measured_fraction_max 0.999
_diffrn_reflns_theta_full 25.123
_diffrn_reflns_theta_max 25.123
_diffrn_reflns_theta_min 1.745
_diffrn_source 'micro-focus sealed X-ray tube'
_exptl_absorpt_coefficient_mu 0.353
_exptl_absorpt_correction_T_max 0.965
_exptl_absorpt_correction_T_min 0.919
_exptl_absorpt_correction_type analytical
_exptl_absorpt_process_details
;
CrysAlisPro 1.171.38.43d (Rigaku Oxford Diffraction, 2015)
Analytical numeric absorption correction using a multifaceted crystal
            model based on expressions derived by R.C. Clark & J.S. Reid.
(Clark, R. C. & Reid, J. S. (1995). Acta Cryst. A51, 887-897)
Empirical absorption correction using spherical harmonics,
 implemented in SCALE3 ABSPACK scaling algorithm.
;
_exptl_crystal_colour orange
_exptl_crystal_density_diffrn 1.375
_exptl_crystal_description prism
_exptl_crystal_F_000 2020
_exptl_crystal_size_max 0.41
_exptl_crystal_size_mid 0.20
_exptl_crystal_size_min 0.11
_refine_diff_density_max 0.273
_refine_diff_density_min -0.330
_refine_diff_density_rms 0.043
_refine_ls_extinction_method none
_refine_ls_goodness_of_fit_ref 1.057
_refine_ls_hydrogen_treatment mixed
_refine_ls_matrix_type full
_refine_ls_number_parameters 599
_refine_ls_number_reflns 8265
_refine_ls_number_restraints 0
_refine_ls_restrained_S_all 1.057
_refine_ls_R_factor_all 0.0410
_refine_ls_R_factor_gt 0.0318
_refine_ls_shift/su_max 0.001
_refine_ls_shift/su_mean 0.000
_refine_ls_structure_factor_coef Fsqd
_refine_ls_weighting_details 'w=1/[\s^2^(Fo^2^)+(0.0227P)^2^+2.9694P] where P=(Fo^2^+2Fc^2^)/3'
_refine_ls_weighting_scheme calc
_refine_ls_wR_factor_gt 0.0703
_refine_ls_wR_factor_ref 0.0748
_reflns_Friedel_coverage 0.000
_reflns_number_gt 7018
_reflns_number_total 8265
_reflns_threshold_expression 'I > 2\s(I)'
_cod_data_source_file c8dt03225d2.cif
_cod_data_source_block 2016_11_03_ss_daszk2-mo_n
_cod_depositor_comments 'Adding full bibliography for 7047888--7047889.cif.'
_cod_original_cell_volume 4630.20(17)
_cod_database_code 7047888
_shelx_space_group_comment
;
The symmetry employed for this shelxl refinement is uniquely defined
by the following loop, which should always be used as a source of
symmetry information in preference to the above space-group names.
They are only intended as comments.
;
_olex2_refinement_description
;
1. Fixed Uiso
 At 1.2 times of:
  All C(H) groups, All C(H,H) groups
 At 1.5 times of:
  All C(H,H,H) groups
2.a Secondary CH2 refined with riding coordinates:
 C41(H41A,H41B), C40(H40A,H40B), C39(H39A,H39B), C38(H38A,H38B), C37(H37A,
 H37B), C36(H36A,H36B), C29(H29A,H29B), C28(H28A,H28B), C27(H27A,H27B),
 C26(H26A,H26B), C25(H25A,H25B), C24(H24A,H24B), C5(H5A,H5B), C1(H1A,H1B),
 C7(H7A,H7B), C8(H8A,H8B), C9(H9A,H9B), C10(H10A,H10B)
2.b Aromatic/amide H refined with riding coordinates:
 C22(H22), C21(H21), C20(H20), C19(H19), C34(H34), C33(H33), C32(H32),
 C31(H31), C2(H2), C4(H4), C6(H6), C13(H13), C15(H15), C17(H17)
2.c Idealised Me refined as rotating group:
 C43(H43A,H43B,H43C)
;
_shelx_shelxl_version_number 2014/7
_olex2_submission_special_instructions 'No special instructions were received'

loop_
_space_group_symop_operation_xyz
'x, y, z'
'-x+1/2, y+1/2, -z+1/2'
'-x, -y, -z'
'x-1/2, -y-1/2, z-1/2'

loop_
_atom_site_label
_atom_site_type_symbol
_atom_site_fract_x
_atom_site_fract_y
_atom_site_fract_z
_atom_site_U_iso_or_equiv
_atom_site_adp_type
_atom_site_occupancy
_atom_site_site_symmetry_order
_atom_site_calc_flag
_atom_site_refinement_flags_posn
_atom_site_refinement_flags_adp
_atom_site_refinement_flags_occupancy
C23 C 0.71356(14) 0.36897(8) 0.55801(11) 0.0226(4) Uani 1 1 d . . .
C18 C 0.75940(14) 0.36833(8) 0.49323(11) 0.0232(4) Uani 1 1 d . . .
C41 C 0.80212(15) 0.31198(8) 0.38908(12) 0.0265(4) Uani 1 1 d . . .
H41A H 0.8812 0.3168 0.4202 0.032 Uiso 1 1 calc R . .
H41B H 0.7796 0.3410 0.3446 0.032 Uiso 1 1 calc R . .
C40 C 0.77954(15) 0.25199(8) 0.35182(12) 0.0261(4) Uani 1 1 d . . .
H40A H 0.8337 0.2430 0.3249 0.031 Uiso 1 1 calc R . .
H40B H 0.7893 0.2240 0.3969 0.031 Uiso 1 1 calc R . .
C39 C 0.66628(15) 0.25677(9) 0.20765(11) 0.0252(4) Uani 1 1 d . . .
H39A H 0.7166 0.2306 0.1932 0.030 Uiso 1 1 calc R . .
H39B H 0.6895 0.2965 0.2029 0.030 Uiso 1 1 calc R . .
C38 C 0.54966(15) 0.24760(8) 0.14880(12) 0.0261(4) Uani 1 1 d . . .
H38A H 0.5476 0.2493 0.0907 0.031 Uiso 1 1 calc R . .
H38B H 0.5233 0.2095 0.1584 0.031 Uiso 1 1 calc R . .
C37 C 0.36845(15) 0.28571(9) 0.10691(12) 0.0288(4) Uani 1 1 d . . .
H37A H 0.3364 0.2499 0.1190 0.035 Uiso 1 1 calc R . .
H37B H 0.3673 0.2840 0.0491 0.035 Uiso 1 1 calc R . .
C36 C 0.30160(16) 0.33655(9) 0.11736(12) 0.0286(4) Uani 1 1 d . . .
H36A H 0.3435 0.3722 0.1201 0.034 Uiso 1 1 calc R . .
H36B H 0.2330 0.3391 0.0692 0.034 Uiso 1 1 calc R . .
C35 C 0.20432(14) 0.37084(8) 0.20535(11) 0.0201(4) Uani 1 1 d . . .
C30 C 0.15676(14) 0.35765(7) 0.26704(11) 0.0195(4) Uani 1 1 d . . .
C29 C 0.12136(15) 0.28521(8) 0.35625(11) 0.0221(4) Uani 1 1 d . . .
H29A H 0.0429 0.2870 0.3218 0.027 Uiso 1 1 calc R . .
H29B H 0.1334 0.3095 0.4057 0.027 Uiso 1 1 calc R . .
C28 C 0.15412(15) 0.22350(8) 0.38249(11) 0.0227(4) Uani 1 1 d . . .
H28A H 0.0998 0.2069 0.4046 0.027 Uiso 1 1 calc R . .
H28B H 0.1511 0.2012 0.3328 0.027 Uiso 1 1 calc R . .
C27 C 0.26386(15) 0.22966(8) 0.52763(11) 0.0231(4) Uani 1 1 d . . .
H27A H 0.2126 0.2041 0.5421 0.028 Uiso 1 1 calc R . .
H27B H 0.2408 0.2696 0.5308 0.028 Uiso 1 1 calc R . .
C26 C 0.37983(15) 0.22063(8) 0.58766(11) 0.0237(4) Uani 1 1 d . . .
H26A H 0.3813 0.2239 0.6454 0.028 Uiso 1 1 calc R . .
H26B H 0.4060 0.1821 0.5800 0.028 Uiso 1 1 calc R . .
C25 C 0.55895(15) 0.26112(9) 0.63307(11) 0.0268(4) Uani 1 1 d . . .
H25A H 0.6001 0.2294 0.6194 0.032 Uiso 1 1 calc R . .
H25B H 0.5535 0.2532 0.6881 0.032 Uiso 1 1 calc R . .
C24 C 0.62035(15) 0.31685(9) 0.63647(11) 0.0264(4) Uani 1 1 d . . .
H24A H 0.5728 0.3496 0.6377 0.032 Uiso 1 1 calc R . .
H24B H 0.6858 0.3181 0.6873 0.032 Uiso 1 1 calc R . .
C22 C 0.73091(16) 0.41693(9) 0.61110(13) 0.0304(5) Uani 1 1 d . . .
H22 H 0.7008 0.4176 0.6542 0.036 Uiso 1 1 calc R . .
C21 C 0.79321(16) 0.46399(9) 0.60007(14) 0.0361(5) Uani 1 1 d . . .
H21 H 0.8041 0.4962 0.6355 0.043 Uiso 1 1 calc R . .
C20 C 0.83867(16) 0.46299(9) 0.53707(14) 0.0355(5) Uani 1 1 d . . .
H20 H 0.8808 0.4944 0.5303 0.043 Uiso 1 1 calc R . .
C19 C 0.82190(15) 0.41518(8) 0.48342(13) 0.0298(4) Uani 1 1 d . . .
H19 H 0.8528 0.4147 0.4408 0.036 Uiso 1 1 calc R . .
C34 C 0.17482(15) 0.42188(8) 0.15941(12) 0.0263(4) Uani 1 1 d . . .
H34 H 0.2066 0.4309 0.1188 0.032 Uiso 1 1 calc R . .
C33 C 0.09822(16) 0.45963(8) 0.17348(13) 0.0294(4) Uani 1 1 d . . .
H33 H 0.0783 0.4937 0.1421 0.035 Uiso 1 1 calc R . .
C32 C 0.05182(15) 0.44675(8) 0.23351(12) 0.0274(4) Uani 1 1 d . . .
H32 H 0.0006 0.4722 0.2429 0.033 Uiso 1 1 calc R . .
C31 C 0.08078(15) 0.39569(8) 0.28074(11) 0.0231(4) Uani 1 1 d . . .
H31 H 0.0490 0.3872 0.3215 0.028 Uiso 1 1 calc R . .
O14 O 0.73941(10) 0.31890(5) 0.44468(8) 0.0247(3) Uani 1 1 d . . .
O13 O 0.67013(10) 0.24588(6) 0.29144(8) 0.0255(3) Uani 1 1 d . . .
O12 O 0.47973(10) 0.29161(5) 0.16290(8) 0.0234(3) Uani 1 1 d . . .
O11 O 0.27606(10) 0.32991(5) 0.19334(7) 0.0223(3) Uani 1 1 d . . .
O10 O 0.18868(10) 0.30558(5) 0.30877(7) 0.0209(3) Uani 1 1 d . . .
O9 O 0.26237(10) 0.21712(5) 0.44446(7) 0.0215(3) Uani 1 1 d . . .
O8 O 0.44991(10) 0.26380(5) 0.57145(7) 0.0216(3) Uani 1 1 d . . .
O7 O 0.65317(10) 0.32062(5) 0.56343(7) 0.0228(3) Uani 1 1 d . . .
C5 C 0.44718(16) 0.47302(8) 0.64306(11) 0.0226(4) Uani 1 1 d . . .
H5A H 0.4048 0.4875 0.6770 0.027 Uiso 1 1 calc R . .
H5B H 0.5118 0.4520 0.6796 0.027 Uiso 1 1 calc R . .
C1 C 0.37563(15) 0.43355(8) 0.57388(11) 0.0211(4) Uani 1 1 d . . .
H1A H 0.3715 0.3949 0.5960 0.025 Uiso 1 1 calc R . .
H1B H 0.3006 0.4491 0.5499 0.025 Uiso 1 1 calc R . .
C2 C 0.42310(13) 0.38366(7) 0.46624(10) 0.0171(4) Uani 1 1 d . . .
H2 H 0.3886 0.3515 0.4803 0.020 Uiso 1 1 calc R . .
C3 C 0.46562(13) 0.37760(7) 0.39894(10) 0.0166(4) Uani 1 1 d . . .
C4 C 0.50580(14) 0.42649(7) 0.36647(11) 0.0186(4) Uani 1 1 d . . .
H4 H 0.5250 0.4210 0.3185 0.022 Uiso 1 1 calc R . .
C6 C 0.46876(13) 0.32333(7) 0.36155(11) 0.0176(4) Uani 1 1 d . . .
H6 H 0.4902 0.3234 0.3141 0.021 Uiso 1 1 calc R . .
C7 C 0.44255(14) 0.21871(7) 0.34036(11) 0.0198(4) Uani 1 1 d . . .
H7A H 0.4543 0.2273 0.2877 0.024 Uiso 1 1 calc R . .
H7B H 0.3695 0.2009 0.3267 0.024 Uiso 1 1 calc R . .
C8 C 0.53088(14) 0.17600(7) 0.39106(11) 0.0191(4) Uani 1 1 d . . .
H8A H 0.5178 0.1663 0.4429 0.023 Uiso 1 1 calc R . .
H8B H 0.6039 0.1941 0.4061 0.023 Uiso 1 1 calc R . .
C9 C 0.52908(14) 0.12063(7) 0.34100(11) 0.0204(4) Uani 1 1 d . . .
H9A H 0.4570 0.1019 0.3285 0.024 Uiso 1 1 calc R . .
H9B H 0.5374 0.1310 0.2876 0.024 Uiso 1 1 calc R . .
C10 C 0.61927(14) 0.07786(8) 0.38649(12) 0.0228(4) Uani 1 1 d . . .
H10A H 0.6254 0.0750 0.4454 0.027 Uiso 1 1 calc R . .
H10B H 0.6016 0.0396 0.3610 0.027 Uiso 1 1 calc R . .
C11 C 0.81776(14) 0.08022(7) 0.43995(11) 0.0195(4) Uani 1 1 d . . .
C12 C 1.01865(14) 0.08591(7) 0.46673(11) 0.0199(4) Uani 1 1 d . . .
C13 C 1.05471(15) 0.07842(8) 0.55421(11) 0.0224(4) Uani 1 1 d . . .
H13 H 1.0039 0.0775 0.5827 0.027 Uiso 1 1 calc R . .
C14 C 1.16742(15) 0.07245(8) 0.59731(11) 0.0215(4) Uani 1 1 d . . .
C15 C 1.24807(15) 0.07365(7) 0.55987(11) 0.0207(4) Uani 1 1 d . . .
H15 H 1.3238 0.0700 0.5908 0.025 Uiso 1 1 calc R . .
C16 C 1.20835(14) 0.08060(7) 0.47308(11) 0.0195(4) Uani 1 1 d . . .
C17 C 1.09747(14) 0.08654(7) 0.42587(11) 0.0195(4) Uani 1 1 d . . .
H17 H 1.0749 0.0909 0.3675 0.023 Uiso 1 1 calc R . .
Ni1 Ni 0.5000 0.5000 0.5000 0.01623(8) Uani 1 2 d S T P
N1 N 0.42934(11) 0.43110(6) 0.50920(9) 0.0174(3) Uani 1 1 d . . .
N2 N 0.51766(12) 0.47842(6) 0.39910(9) 0.0193(3) Uani 1 1 d . . .
N3 N 0.44489(12) 0.27288(6) 0.38613(9) 0.0191(3) Uani 1 1 d . . .
N4 N 0.90703(12) 0.09501(7) 0.41722(10) 0.0237(3) Uani 1 1 d . . .
N5 N 1.20396(13) 0.06465(7) 0.68988(10) 0.0286(4) Uani 1 1 d . . .
N6 N 1.29016(13) 0.08108(6) 0.42879(10) 0.0238(3) Uani 1 1 d . . .
O1 O 0.72386(10) 0.09872(5) 0.38006(8) 0.0243(3) Uani 1 1 d . . .
O2 O 0.82120(10) 0.05447(5) 0.50347(8) 0.0234(3) Uani 1 1 d . . .
O3 O 1.13412(12) 0.06253(8) 0.72307(9) 0.0497(4) Uani 1 1 d . . .
O4 O 1.30276(13) 0.06199(10) 0.72931(10) 0.0680(6) Uani 1 1 d . . .
O5 O 1.38859(10) 0.07382(6) 0.47119(9) 0.0335(3) Uani 1 1 d . . .
O6 O 1.25516(11) 0.08859(6) 0.35192(8) 0.0305(3) Uani 1 1 d . . .
C43 C 0.14508(18) 0.42789(10) 0.65905(13) 0.0389(5) Uani 1 1 d . . .
H43A H 0.1701 0.4660 0.6502 0.058 Uiso 1 1 calc GR . .
H43B H 0.2037 0.4082 0.7025 0.058 Uiso 1 1 calc GR . .
H43C H 0.0808 0.4314 0.6761 0.058 Uiso 1 1 calc GR . .
C42 C 0.11607(16) 0.39491(9) 0.58161(13) 0.0300(5) Uani 1 1 d . . .
H3 H 0.4254(17) 0.2699(9) 0.4294(14) 0.036 Uiso 1 1 d R . .
H4A H 0.8936(17) 0.1106(9) 0.3694(14) 0.036 Uiso 1 1 d R . .
N7 N 0.09395(15) 0.36918(9) 0.52059(13) 0.0451(5) Uani 1 1 d . . .
Cl1 Cl 0.40842(4) 0.34647(2) 0.74953(3) 0.02440(11) Uani 1 1 d . . .

loop_
_atom_site_aniso_label
_atom_site_aniso_U_11
_atom_site_aniso_U_22
_atom_site_aniso_U_33
_atom_site_aniso_U_23
_atom_site_aniso_U_13
_atom_site_aniso_U_12
C23 0.0174(9) 0.0216(10) 0.0249(10) -0.0010(8) 0.0025(8) 0.0027(7)
C18 0.0180(9) 0.0221(10) 0.0262(10) -0.0013(8) 0.0033(8) 0.0027(7)
C41 0.0227(10) 0.0337(11) 0.0265(10) 0.0008(8) 0.0127(8) -0.0003(8)
C40 0.0222(10) 0.0357(11) 0.0228(10) 0.0006(8) 0.0108(8) 0.0030(8)
C39 0.0261(10) 0.0323(11) 0.0226(10) 0.0013(8) 0.0152(8) 0.0032(8)
C38 0.0293(10) 0.0295(11) 0.0244(10) -0.0033(8) 0.0157(8) 0.0019(8)
C37 0.0227(10) 0.0443(12) 0.0192(10) -0.0050(9) 0.0070(8) -0.0023(9)
C36 0.0226(10) 0.0436(12) 0.0209(10) 0.0083(9) 0.0093(8) 0.0018(9)
C35 0.0168(9) 0.0197(9) 0.0220(9) -0.0007(7) 0.0043(7) -0.0015(7)
C30 0.0196(9) 0.0159(9) 0.0204(9) 0.0010(7) 0.0037(7) -0.0017(7)
C29 0.0227(9) 0.0253(10) 0.0208(9) 0.0015(8) 0.0107(8) 0.0010(8)
C28 0.0243(10) 0.0241(10) 0.0209(9) 0.0013(8) 0.0093(8) -0.0014(8)
C27 0.0304(10) 0.0228(10) 0.0213(9) 0.0012(8) 0.0157(8) 0.0000(8)
C26 0.0323(10) 0.0223(10) 0.0204(9) 0.0037(8) 0.0139(8) 0.0005(8)
C25 0.0239(10) 0.0365(12) 0.0201(10) 0.0076(8) 0.0076(8) 0.0067(8)
C24 0.0243(10) 0.0386(12) 0.0163(9) -0.0008(8) 0.0068(8) 0.0036(8)
C22 0.0241(10) 0.0330(11) 0.0305(11) -0.0077(9) 0.0049(8) 0.0015(8)
C21 0.0272(11) 0.0288(12) 0.0444(13) -0.0135(10) 0.0021(10) -0.0012(9)
C20 0.0226(10) 0.0257(11) 0.0515(14) -0.0001(10) 0.0042(10) -0.0043(8)
C19 0.0224(10) 0.0284(11) 0.0370(12) 0.0037(9) 0.0080(9) -0.0002(8)
C34 0.0268(10) 0.0257(10) 0.0266(10) 0.0050(8) 0.0096(8) -0.0028(8)
C33 0.0302(10) 0.0207(10) 0.0334(11) 0.0062(8) 0.0057(9) 0.0009(8)
C32 0.0252(10) 0.0214(10) 0.0333(11) -0.0016(8) 0.0072(8) 0.0036(8)
C31 0.0234(9) 0.0227(10) 0.0234(10) -0.0030(8) 0.0083(8) -0.0015(8)
O14 0.0269(7) 0.0255(7) 0.0261(7) -0.0039(6) 0.0146(6) -0.0023(5)
O13 0.0226(7) 0.0366(8) 0.0197(7) 0.0013(6) 0.0105(5) -0.0009(6)
O12 0.0192(6) 0.0295(7) 0.0223(7) -0.0034(5) 0.0079(5) 0.0003(5)
O11 0.0222(6) 0.0253(7) 0.0215(7) 0.0038(5) 0.0102(5) 0.0017(5)
O10 0.0231(6) 0.0201(7) 0.0224(7) 0.0047(5) 0.0113(5) 0.0018(5)
O9 0.0240(7) 0.0243(7) 0.0185(6) 0.0015(5) 0.0103(5) 0.0022(5)
O8 0.0233(7) 0.0230(7) 0.0184(6) 0.0041(5) 0.0070(5) 0.0016(5)
O7 0.0258(7) 0.0240(7) 0.0202(6) -0.0018(5) 0.0100(5) 0.0006(5)
C5 0.0346(10) 0.0188(9) 0.0231(10) 0.0015(8) 0.0211(8) -0.0018(8)
C1 0.0265(9) 0.0190(9) 0.0256(10) 0.0008(8) 0.0189(8) -0.0007(7)
C2 0.0156(8) 0.0158(9) 0.0199(9) 0.0037(7) 0.0063(7) -0.0001(7)
C3 0.0156(8) 0.0177(9) 0.0169(9) 0.0003(7) 0.0063(7) 0.0004(7)
C4 0.0209(9) 0.0219(10) 0.0164(9) -0.0005(7) 0.0107(7) 0.0022(7)
C6 0.0151(8) 0.0220(9) 0.0167(9) 0.0004(7) 0.0068(7) 0.0013(7)
C7 0.0209(9) 0.0189(9) 0.0222(9) -0.0029(7) 0.0107(8) -0.0012(7)
C8 0.0200(9) 0.0187(9) 0.0211(9) -0.0020(7) 0.0105(7) -0.0028(7)
C9 0.0194(9) 0.0193(9) 0.0252(10) -0.0024(8) 0.0112(8) -0.0033(7)
C10 0.0194(9) 0.0174(9) 0.0356(11) -0.0022(8) 0.0145(8) -0.0040(7)
C11 0.0212(9) 0.0141(9) 0.0260(10) -0.0041(8) 0.0117(8) 0.0011(7)
C12 0.0217(9) 0.0155(9) 0.0258(10) 0.0013(7) 0.0122(8) 0.0006(7)
C13 0.0243(9) 0.0219(10) 0.0269(10) 0.0018(8) 0.0164(8) 0.0001(8)
C14 0.0281(10) 0.0188(9) 0.0205(9) 0.0035(7) 0.0122(8) 0.0018(7)
C15 0.0200(9) 0.0160(9) 0.0277(10) 0.0023(8) 0.0101(8) 0.0025(7)
C16 0.0234(9) 0.0140(9) 0.0265(10) 0.0015(7) 0.0155(8) 0.0013(7)
C17 0.0258(9) 0.0150(9) 0.0224(9) 0.0016(7) 0.0142(8) 0.0000(7)
Ni1 0.02093(16) 0.01495(16) 0.01749(16) 0.00037(13) 0.01262(13) -0.00047(12)
N1 0.0193(7) 0.0188(8) 0.0174(7) 0.0016(6) 0.0104(6) 0.0009(6)
N2 0.0231(8) 0.0184(8) 0.0204(8) 0.0014(6) 0.0127(6) -0.0003(6)
N3 0.0241(8) 0.0171(8) 0.0201(8) -0.0004(6) 0.0129(7) 0.0006(6)
N4 0.0202(8) 0.0318(9) 0.0225(8) 0.0059(7) 0.0119(7) 0.0025(7)
N5 0.0281(9) 0.0368(10) 0.0249(9) 0.0059(7) 0.0141(8) 0.0042(7)
N6 0.0250(9) 0.0228(8) 0.0292(9) 0.0005(7) 0.0164(7) 0.0013(7)
O1 0.0183(6) 0.0286(7) 0.0295(7) 0.0042(6) 0.0125(6) 0.0003(5)
O2 0.0256(7) 0.0207(7) 0.0279(7) 0.0018(6) 0.0144(6) -0.0020(5)
O3 0.0347(8) 0.0911(13) 0.0311(8) 0.0173(8) 0.0212(7) 0.0084(8)
O4 0.0292(9) 0.1462(19) 0.0286(9) 0.0194(10) 0.0100(7) 0.0128(10)
O5 0.0201(7) 0.0500(9) 0.0345(8) 0.0047(7) 0.0145(6) 0.0045(6)
O6 0.0298(7) 0.0411(8) 0.0265(8) 0.0022(6) 0.0172(6) 0.0035(6)
C43 0.0401(12) 0.0467(14) 0.0322(12) -0.0016(10) 0.0153(10) 0.0047(10)
C42 0.0255(10) 0.0319(11) 0.0369(12) 0.0018(10) 0.0162(9) 0.0004(8)
N7 0.0377(11) 0.0519(12) 0.0501(12) -0.0154(10) 0.0208(9) -0.0056(9)
Cl1 0.0257(2) 0.0295(3) 0.0200(2) 0.00069(19) 0.01041(18) -0.00175(19)

loop_
_atom_type_symbol
_atom_type_description
_atom_type_scat_dispersion_real
_atom_type_scat_dispersion_imag
_atom_type_scat_source
C C 0.0033 0.0016 'International Tables Vol C Tables 4.2.6.8 and 6.1.1.4'
H H 0.0000 0.0000 'International Tables Vol C Tables 4.2.6.8 and 6.1.1.4'
Cl Cl 0.1484 0.1585 'International Tables Vol C Tables 4.2.6.8 and 6.1.1.4'
N N 0.0061 0.0033 'International Tables Vol C Tables 4.2.6.8 and 6.1.1.4'
Ni Ni 0.3393 1.1124 'International Tables Vol C Tables 4.2.6.8 and 6.1.1.4'
O O 0.0106 0.0060 'International Tables Vol C Tables 4.2.6.8 and 6.1.1.4'

loop_
_geom_angle_atom_site_label_1
_geom_angle_atom_site_label_2
_geom_angle_atom_site_label_3
_geom_angle
_geom_angle_site_symmetry_1
_geom_angle_site_symmetry_3
C22 C23 C18 119.51(17) . .
O7 C23 C18 115.88(15) . .
O7 C23 C22 124.61(17) . .
C19 C18 C23 119.75(17) . .
O14 C18 C23 115.52(16) . .
O14 C18 C19 124.72(17) . .
H41A C41 H41B 108.5 . .
C40 C41 H41A 110.2 . .
C40 C41 H41B 110.2 . .
O14 C41 H41A 110.2 . .
O14 C41 H41B 110.2 . .
O14 C41 C40 107.75(15) . .
C41 C40 H40A 109.0 . .
C41 C40 H40B 109.0 . .
H40A C40 H40B 107.8 . .
O13 C40 C41 112.94(15) . .
O13 C40 H40A 109.0 . .
O13 C40 H40B 109.0 . .
H39A C39 H39B 108.3 . .
C38 C39 H39A 109.9 . .
C38 C39 H39B 109.9 . .
O13 C39 H39A 109.9 . .
O13 C39 H39B 109.9 . .
O13 C39 C38 108.81(14) . .
C39 C38 H38A 109.8 . .
C39 C38 H38B 109.8 . .
H38A C38 H38B 108.3 . .
O12 C38 C39 109.19(15) . .
O12 C38 H38A 109.8 . .
O12 C38 H38B 109.8 . .
H37A C37 H37B 108.3 . .
C36 C37 H37A 109.8 . .
C36 C37 H37B 109.8 . .
O12 C37 H37A 109.8 . .
O12 C37 H37B 109.8 . .
O12 C37 C36 109.27(15) . .
C37 C36 H36A 109.7 . .
C37 C36 H36B 109.7 . .
H36A C36 H36B 108.2 . .
O11 C36 C37 109.68(15) . .
O11 C36 H36A 109.7 . .
O11 C36 H36B 109.7 . .
C34 C35 C30 119.53(16) . .
O11 C35 C30 116.12(15) . .
O11 C35 C34 124.32(16) . .
C31 C30 C35 119.57(16) . .
O10 C30 C35 115.98(15) . .
O10 C30 C31 124.42(16) . .
H29A C29 H29B 108.4 . .
C28 C29 H29A 110.1 . .
C28 C29 H29B 110.1 . .
O10 C29 H29A 110.1 . .
O10 C29 H29B 110.1 . .
O10 C29 C28 108.16(14) . .
C29 C28 H28A 108.6 . .
C29 C28 H28B 108.6 . .
H28A C28 H28B 107.6 . .
O9 C28 C29 114.52(15) . .
O9 C28 H28A 108.6 . .
O9 C28 H28B 108.6 . .
H27A C27 H27B 108.4 . .
C26 C27 H27A 110.0 . .
C26 C27 H27B 110.0 . .
O9 C27 H27A 110.0 . .
O9 C27 H27B 110.0 . .
O9 C27 C26 108.30(14) . .
C27 C26 H26A 110.0 . .
C27 C26 H26B 110.0 . .
H26A C26 H26B 108.4 . .
O8 C26 C27 108.39(14) . .
O8 C26 H26A 110.0 . .
O8 C26 H26B 110.0 . .
H25A C25 H25B 108.0 . .
C24 C25 H25A 109.4 . .
C24 C25 H25B 109.4 . .
O8 C25 H25A 109.4 . .
O8 C25 H25B 109.4 . .
O8 C25 C24 111.11(15) . .
C25 C24 H24A 109.9 . .
C25 C24 H24B 109.9 . .
H24A C24 H24B 108.3 . .
O7 C24 C25 108.89(15) . .
O7 C24 H24A 109.9 . .
O7 C24 H24B 109.9 . .
C23 C22 H22 119.9 . .
C23 C22 C21 120.14(19) . .
C21 C22 H22 119.9 . .
C22 C21 H21 119.9 . .
C20 C21 C22 120.17(19) . .
C20 C21 H21 119.9 . .
C21 C20 H20 119.9 . .
C21 C20 C19 120.26(19) . .
C19 C20 H20 119.9 . .
C18 C19 C20 120.16(19) . .
C18 C19 H19 119.9 . .
C20 C19 H19 119.9 . .
C35 C34 H34 119.8 . .
C35 C34 C33 120.41(18) . .
C33 C34 H34 119.8 . .
C34 C33 H33 120.0 . .
C32 C33 C34 120.06(18) . .
C32 C33 H33 120.0 . .
C33 C32 H32 119.8 . .
C33 C32 C31 120.44(18) . .
C31 C32 H32 119.8 . .
C30 C31 C32 119.99(17) . .
C30 C31 H31 120.0 . .
C32 C31 H31 120.0 . .
C18 O14 C41 116.76(14) . .
C39 O13 C40 112.60(13) . .
C37 O12 C38 111.37(14) . .
C35 O11 C36 115.20(13) . .
C30 O10 C29 115.99(13) . .
C27 O9 C28 112.49(13) . .
C26 O8 C25 110.57(13) . .
C23 O7 C24 116.27(14) . .
H5A C5 H5B 108.6 . .
C1 C5 H5A 110.4 . .
C1 C5 H5B 110.4 . .
N2 C5 H5A 110.4 3_666 .
N2 C5 H5B 110.4 3_666 .
N2 C5 C1 106.58(14) 3_666 .
C5 C1 H1A 110.5 . .
C5 C1 H1B 110.5 . .
H1A C1 H1B 108.6 . .
N1 C1 C5 106.38(13) . .
N1 C1 H1A 110.5 . .
N1 C1 H1B 110.5 . .
C3 C2 H2 117.9 . .
N1 C2 H2 117.9 . .
N1 C2 C3 124.12(15) . .
C4 C3 C2 121.15(15) . .
C6 C3 C2 121.50(15) . .
C6 C3 C4 117.35(15) . .
C3 C4 H4 117.7 . .
N2 C4 C3 124.56(15) . .
N2 C4 H4 117.7 . .
C3 C6 H6 116.5 . .
N3 C6 C3 127.00(16) . .
N3 C6 H6 116.5 . .
H7A C7 H7B 107.9 . .
C8 C7 H7A 109.2 . .
C8 C7 H7B 109.2 . .
N3 C7 H7A 109.2 . .
N3 C7 H7B 109.2 . .
N3 C7 C8 112.14(14) . .
C7 C8 H8A 109.4 . .
C7 C8 H8B 109.4 . .
C7 C8 C9 111.15(14) . .
H8A C8 H8B 108.0 . .
C9 C8 H8A 109.4 . .
C9 C8 H8B 109.4 . .
C8 C9 H9A 108.9 . .
C8 C9 H9B 108.9 . .
H9A C9 H9B 107.7 . .
C10 C9 C8 113.51(15) . .
C10 C9 H9A 108.9 . .
C10 C9 H9B 108.9 . .
C9 C10 H10A 110.1 . .
C9 C10 H10B 110.1 . .
H10A C10 H10B 108.4 . .
O1 C10 C9 107.89(14) . .
O1 C10 H10A 110.1 . .
O1 C10 H10B 110.1 . .
O1 C11 N4 109.03(15) . .
O2 C11 N4 126.15(17) . .
O2 C11 O1 124.82(15) . .
C13 C12 C17 119.24(16) . .
C13 C12 N4 123.22(15) . .
N4 C12 C17 117.51(16) . .
C12 C13 H13 120.8 . .
C14 C13 C12 118.36(16) . .
C14 C13 H13 120.8 . .
C13 C14 C15 124.38(16) . .
C13 C14 N5 117.56(15) . .
C15 C14 N5 118.07(16) . .
C14 C15 H15 122.4 . .
C14 C15 C16 115.19(16) . .
C16 C15 H15 122.4 . .
C15 C16 N6 117.97(15) . .
C17 C16 C15 123.76(16) . .
C17 C16 N6 118.27(15) . .
C12 C17 H17 120.5 . .
C16 C17 C12 119.07(16) . .
C16 C17 H17 120.5 . .
N1 Ni1 N1 180.0 . 3_666
N1 Ni1 N2 86.32(6) 3_666 .
N1 Ni1 N2 93.69(6) 3_666 3_666
N1 Ni1 N2 86.31(6) . 3_666
N1 Ni1 N2 93.68(6) . .
N2 Ni1 N2 180.0 3_666 .
C1 N1 Ni1 113.09(11) . .
C2 N1 C1 119.36(14) . .
C2 N1 Ni1 127.54(12) . .
C5 N2 Ni1 113.11(11) 3_666 .
C4 N2 C5 120.06(14) . 3_666
C4 N2 Ni1 126.78(12) . .
C6 N3 C7 123.74(15) . .
C6 N3 H3 121.0(15) . .
C7 N3 H3 115.2(15) . .
C11 N4 C12 125.01(15) . .
C11 N4 H4A 117.3(15) . .
C12 N4 H4A 117.7(15) . .
O3 N5 C14 118.63(16) . .
O3 N5 O4 122.78(16) . .
O4 N5 C14 118.57(15) . .
O5 N6 C16 117.74(15) . .
O5 N6 O6 124.26(15) . .
O6 N6 C16 118.00(14) . .
C11 O1 C10 116.36(13) . .
H43A C43 H43B 109.5 . .
H43A C43 H43C 109.5 . .
H43B C43 H43C 109.5 . .
C42 C43 H43A 109.5 . .
C42 C43 H43B 109.5 . .
C42 C43 H43C 109.5 . .
N7 C42 C43 179.5(2) . .

loop_
_geom_bond_atom_site_label_1
_geom_bond_atom_site_label_2
_geom_bond_distance
_geom_bond_site_symmetry_2
C23 C18 1.404(3) .
C23 C22 1.387(3) .
C23 O7 1.371(2) .
C18 C19 1.382(3) .
C18 O14 1.370(2) .
C41 H41A 0.9700 .
C41 H41B 0.9700 .
C41 C40 1.499(3) .
C41 O14 1.434(2) .
C40 H40A 0.9700 .
C40 H40B 0.9700 .
C40 O13 1.424(2) .
C39 H39A 0.9700 .
C39 H39B 0.9700 .
C39 C38 1.492(3) .
C39 O13 1.417(2) .
C38 H38A 0.9700 .
C38 H38B 0.9700 .
C38 O12 1.420(2) .
C37 H37A 0.9700 .
C37 H37B 0.9700 .
C37 C36 1.491(3) .
C37 O12 1.415(2) .
C36 H36A 0.9700 .
C36 H36B 0.9700 .
C36 O11 1.433(2) .
C35 C30 1.404(2) .
C35 C34 1.383(2) .
C35 O11 1.374(2) .
C30 C31 1.381(2) .
C30 O10 1.375(2) .
C29 H29A 0.9700 .
C29 H29B 0.9700 .
C29 C28 1.500(2) .
C29 O10 1.438(2) .
C28 H28A 0.9700 .
C28 H28B 0.9700 .
C28 O9 1.424(2) .
C27 H27A 0.9700 .
C27 H27B 0.9700 .
C27 C26 1.492(2) .
C27 O9 1.424(2) .
C26 H26A 0.9700 .
C26 H26B 0.9700 .
C26 O8 1.422(2) .
C25 H25A 0.9700 .
C25 H25B 0.9700 .
C25 C24 1.490(3) .
C25 O8 1.423(2) .
C24 H24A 0.9700 .
C24 H24B 0.9700 .
C24 O7 1.432(2) .
C22 H22 0.9300 .
C22 C21 1.390(3) .
C21 H21 0.9300 .
C21 C20 1.373(3) .
C20 H20 0.9300 .
C20 C19 1.390(3) .
C19 H19 0.9300 .
C34 H34 0.9300 .
C34 C33 1.386(3) .
C33 H33 0.9300 .
C33 C32 1.368(3) .
C32 H32 0.9300 .
C32 C31 1.393(3) .
C31 H31 0.9300 .
C5 H5A 0.9700 .
C5 H5B 0.9700 .
C5 C1 1.510(2) .
C5 N2 1.472(2) 3_666
C1 H1A 0.9700 .
C1 H1B 0.9700 .
C1 N1 1.474(2) .
C2 H2 0.9300 .
C2 C3 1.422(2) .
C2 N1 1.294(2) .
C3 C4 1.419(2) .
C3 C6 1.402(2) .
C4 H4 0.9300 .
C4 N2 1.299(2) .
C6 H6 0.9300 .
C6 N3 1.300(2) .
C7 H7A 0.9700 .
C7 H7B 0.9700 .
C7 C8 1.516(2) .
C7 N3 1.457(2) .
C8 H8A 0.9700 .
C8 H8B 0.9700 .
C8 C9 1.521(2) .
C9 H9A 0.9700 .
C9 H9B 0.9700 .
C9 C10 1.506(2) .
C10 H10A 0.9700 .
C10 H10B 0.9700 .
C10 O1 1.456(2) .
C11 N4 1.363(2) .
C11 O1 1.343(2) .
C11 O2 1.210(2) .
C12 C13 1.395(2) .
C12 C17 1.400(2) .
C12 N4 1.397(2) .
C13 H13 0.9300 .
C13 C14 1.377(2) .
C14 C15 1.379(2) .
C14 N5 1.477(2) .
C15 H15 0.9300 .
C15 C16 1.382(2) .
C16 C17 1.371(2) .
C16 N6 1.476(2) .
C17 H17 0.9300 .
Ni1 N1 1.8526(14) 3_666
Ni1 N1 1.8526(14) .
Ni1 N2 1.8566(14) 3_666
Ni1 N2 1.8567(14) .
N2 C5 1.472(2) 3_666
N3 H3 0.85(2) .
N4 H4A 0.84(2) .
N5 O3 1.2041(19) .
N5 O4 1.208(2) .
N6 O5 1.2241(19) .
N6 O6 1.2281(19) .
C43 H43A 0.9600 .
C43 H43B 0.9600 .
C43 H43C 0.9600 .
C43 C42 1.442(3) .
C42 N7 1.134(3) .

loop_
_geom_torsion_atom_site_label_1
_geom_torsion_atom_site_label_2
_geom_torsion_atom_site_label_3
_geom_torsion_atom_site_label_4
_geom_torsion
_geom_torsion_site_symmetry_1
_geom_torsion_site_symmetry_4
C23 C18 C19 C20 -0.5(3) . .
C23 C18 O14 C41 -168.40(15) . .
C23 C22 C21 C20 -0.6(3) . .
C18 C23 C22 C21 0.0(3) . .
C18 C23 O7 C24 170.94(15) . .
C41 C40 O13 C39 92.77(18) . .
C40 C41 O14 C18 172.12(14) . .
C39 C38 O12 C37 178.44(15) . .
C38 C39 O13 C40 178.28(15) . .
C37 C36 O11 C35 -173.18(14) . .
C36 C37 O12 C38 -173.53(15) . .
C35 C30 C31 C32 0.0(3) . .
C35 C30 O10 C29 -165.39(15) . .
C35 C34 C33 C32 0.5(3) . .
C30 C35 C34 C33 -0.5(3) . .
C30 C35 O11 C36 164.99(15) . .
C29 C28 O9 C27 79.63(18) . .
C28 C29 O10 C30 168.97(14) . .
C27 C26 O8 C25 173.60(14) . .
C26 C27 O9 C28 178.92(14) . .
C25 C24 O7 C23 -178.32(14) . .
C24 C25 O8 C26 -159.94(15) . .
C22 C23 C18 C19 0.5(3) . .
C22 C23 C18 O14 179.09(16) . .
C22 C23 O7 C24 -9.3(2) . .
C22 C21 C20 C19 0.6(3) . .
C21 C20 C19 C18 0.0(3) . .
C19 C18 O14 C41 10.1(2) . .
C34 C35 C30 C31 0.3(3) . .
C34 C35 C30 O10 178.75(15) . .
C34 C35 O11 C36 -13.0(2) . .
C34 C33 C32 C31 -0.2(3) . .
C33 C32 C31 C30 -0.1(3) . .
C31 C30 O10 C29 13.0(2) . .
O14 C18 C19 C20 -178.96(17) . .
O14 C41 C40 O13 71.99(18) . .
O13 C39 C38 O12 67.79(19) . .
O12 C37 C36 O11 -76.16(19) . .
O11 C35 C30 C31 -177.74(15) . .
O11 C35 C30 O10 0.7(2) . .
O11 C35 C34 C33 177.35(16) . .
O10 C30 C31 C32 -178.32(16) . .
O10 C29 C28 O9 69.53(18) . .
O9 C27 C26 O8 67.13(18) . .
O8 C25 C24 O7 -73.88(18) . .
O7 C23 C18 C19 -179.71(16) . .
O7 C23 C18 O14 -1.1(2) . .
O7 C23 C22 C21 -179.74(17) . .
C5 C1 N1 C2 147.13(15) . .
C5 C1 N1 Ni1 -32.96(17) . .
C2 C3 C4 N2 7.0(3) . .
C2 C3 C6 N3 -6.6(3) . .
C3 C2 N1 C1 175.91(15) . .
C3 C2 N1 Ni1 -4.0(2) . .
C3 C4 N2 C5 -175.81(16) . 3_666
C3 C4 N2 Ni1 6.8(3) . .
C3 C6 N3 C7 175.49(16) . .
C4 C3 C6 N3 173.87(16) . .
C6 C3 C4 N2 -173.53(16) . .
C7 C8 C9 C10 176.89(14) . .
C8 C7 N3 C6 115.83(18) . .
C8 C9 C10 O1 -77.04(18) . .
C9 C10 O1 C11 156.23(14) . .
C12 C13 C14 C15 0.4(3) . .
C12 C13 C14 N5 179.91(15) . .
C13 C12 C17 C16 -0.9(2) . .
C13 C12 N4 C11 -21.6(3) . .
C13 C14 C15 C16 -0.9(3) . .
C13 C14 N5 O3 1.7(3) . .
C13 C14 N5 O4 -176.68(19) . .
C14 C15 C16 C17 0.6(3) . .
C14 C15 C16 N6 -178.81(15) . .
C15 C14 N5 O3 -178.75(18) . .
C15 C14 N5 O4 2.9(3) . .
C15 C16 C17 C12 0.3(3) . .
C15 C16 N6 O5 1.8(2) . .
C15 C16 N6 O6 -178.37(15) . .
C17 C12 C13 C14 0.6(3) . .
C17 C12 N4 C11 160.76(17) . .
C17 C16 N6 O5 -177.63(16) . .
C17 C16 N6 O6 2.2(2) . .
N1 C2 C3 C4 -8.4(3) . .
N1 C2 C3 C6 172.06(16) . .
N1 Ni1 N2 C5 168.36(12) . 3_666
N1 Ni1 N2 C5 -11.64(12) 3_666 3_666
N1 Ni1 N2 C4 165.92(15) 3_666 .
N1 Ni1 N2 C4 -14.08(15) . .
N2 C5 C1 N1 40.00(18) 3_666 .
N2 Ni1 N1 C1 12.87(12) 3_666 .
N2 Ni1 N1 C1 -167.13(12) . .
N2 Ni1 N1 C2 12.77(15) . .
N2 Ni1 N1 C2 -167.23(15) 3_666 .
N3 C7 C8 C9 -178.28(14) . .
N4 C11 O1 C10 169.62(14) . .
N4 C12 C13 C14 -177.03(17) . .
N4 C12 C17 C16 176.85(16) . .
N5 C14 C15 C16 179.50(15) . .
N6 C16 C17 C12 179.72(15) . .
O1 C11 N4 C12 175.90(16) . .
O2 C11 N4 C12 -4.3(3) . .
O2 C11 O1 C10 -10.2(2) . .
